data_4083839
loop_
_publ_author_name
'Teng, Qiaoqiao'
'Upmann, Daniel'
'Ng Wijaya, Sheena Ai Zi'
'Huynh, Han Vinh'

_publ_section_title
;
 Bis(functionalized NHC) Palladium(II) Complexes via a Postmodification
 Approach
;
_journal_name_full Organometallics
_journal_page_first 140630123629004
_journal_paper_doi 10.1021/om500274c
_journal_year 2014
_chemical_formula_sum 'C42 H46 Br2 N6 O4 Pd'
_chemical_formula_weight 965.07
_chemical_name_systematic
; 
 ? 
;
_space_group_crystal_system monoclinic
_space_group_IT_number 14
_space_group_name_Hall '-P 2yn'
_space_group_name_H-M_alt 'P 1 21/n 1'
_symmetry_space_group_name_Hall '-P 2yn'
_symmetry_space_group_name_H-M 'P 1 21/n 1'
_atom_sites_solution_hydrogens geom
_audit_creation_method SHELXL-2013
_cell_angle_alpha 90
_cell_angle_beta 94.643(2)
_cell_angle_gamma 90
_cell_formula_units_Z 2
_cell_length_a 8.4490(4)
_cell_length_b 23.3113(12)
_cell_length_c 10.4417(4)
_cell_measurement_reflns_used 6249
_cell_measurement_temperature 100(2)
_cell_measurement_theta_max 28.30
_cell_measurement_theta_min 2.57
_cell_volume 2049.82(16)
_computing_cell_refinement 'Bruker SAINT'
_computing_data_collection 'Bruker APEX2'
_computing_data_reduction 'Bruker SAINT'
_computing_molecular_graphics 'Bruker SHELXTL'
_computing_publication_material 'Bruker SHELXTL'
_computing_structure_refinement 'SHELXL-2013 (Sheldrick, 2013)'
_computing_structure_solution 'SHELXS-97 (Sheldrick 2008)'
_diffrn_ambient_temperature 100(2)
_diffrn_measured_fraction_theta_full 0.999
_diffrn_measured_fraction_theta_max 0.996
_diffrn_measurement_device_type 'Bruker D8 Venture'
_diffrn_measurement_method '\f and \w scans'
_diffrn_radiation_type MoK\a
_diffrn_radiation_wavelength 0.71073
_diffrn_reflns_av_R_equivalents 0.0542
_diffrn_reflns_av_unetI/netI 0.0568
_diffrn_reflns_Laue_measured_fraction_full 0.999
_diffrn_reflns_Laue_measured_fraction_max 0.996
_diffrn_reflns_limit_h_max 10
_diffrn_reflns_limit_h_min -11
_diffrn_reflns_limit_k_max 28
_diffrn_reflns_limit_k_min -31
_diffrn_reflns_limit_l_max 13
_diffrn_reflns_limit_l_min -13
_diffrn_reflns_number 20988
_diffrn_reflns_point_group_measured_fraction_full 0.999
_diffrn_reflns_point_group_measured_fraction_max 0.996
_diffrn_reflns_theta_full 25.242
_diffrn_reflns_theta_max 28.348
_diffrn_reflns_theta_min 2.143
_exptl_absorpt_coefficient_mu 2.451
_exptl_absorpt_correction_T_max 0.7457
_exptl_absorpt_correction_T_min 0.6185
_exptl_absorpt_correction_type multi-scan
_exptl_absorpt_process_details 'Sadabs, (Sheldrick 2008)'
_exptl_crystal_colour Colourless
_exptl_crystal_density_diffrn 1.564
_exptl_crystal_density_meas ?
_exptl_crystal_density_method 'Not Measured'
_exptl_crystal_description Rod
_exptl_crystal_F_000 976
_exptl_crystal_size_max 0.370
_exptl_crystal_size_mid 0.130
_exptl_crystal_size_min 0.070
_refine_diff_density_max 0.613
_refine_diff_density_min -1.002
_refine_diff_density_rms 0.112
_refine_ls_extinction_method none
_refine_ls_goodness_of_fit_ref 1.033
_refine_ls_hydrogen_treatment constr
_refine_ls_matrix_type full
_refine_ls_number_parameters 252
_refine_ls_number_reflns 5105
_refine_ls_number_restraints 0
_refine_ls_restrained_S_all 1.033
_refine_ls_R_factor_all 0.0661
_refine_ls_R_factor_gt 0.0387
_refine_ls_shift/su_max 0.001
_refine_ls_shift/su_mean 0.000
_refine_ls_structure_factor_coef Fsqd
_refine_ls_weighting_details 'w=1/[\s^2^(Fo^2^)+(0.0260P)^2^+3.6998P] where P=(Fo^2^+2Fc^2^)/3'
_refine_ls_weighting_scheme calc
_refine_ls_wR_factor_gt 0.0735
_refine_ls_wR_factor_ref 0.0801
_reflns_Friedel_coverage 0.000
_reflns_number_gt 3857
_reflns_number_total 5105
_reflns_threshold_expression 'I > 2\s(I)'
_cod_data_source_file om500274c_si_002.cif
_cod_data_source_block D668
_cod_depositor_comments
;
The following automatic conversions were performed:

'_exptl_absorpt_correction_type' value 'Multi-scan' changed to
'multi-scan' according to
/usr/data/users/saulius/crontab/automatic-downloads/rss-feeds/ACS/lib/dictionaries/cif_core.dic
dictionary named 'cif_core.dic' version 2.4.2 from 2011-04-26.

Automatic conversion script
Id: cif_fix_values 2281 2013-09-26 08:29:07Z andrius 

The following automatic conversions were performed:

'_exptl_crystal_density_meas' value 'Not Measured' was changed to '?'
- the value is perceived as not measured.

Automatic conversion script
Id: cif_fix_values 3008 2015-01-20 13:52:24Z robertas 
;
_cod_database_code 4083839
_shelx_space_group_comment
; 
The symmetry employed for this shelxl refinement is uniquely defined 
by the following loop, which should always be used as a source of 
symmetry information in preference to the above space-group names. 
They are only intended as comments. 
;
_shelx_estimated_absorpt_t_min 0.464
_shelx_estimated_absorpt_t_max 0.847
_shelxl_version_number 2013-3

loop_
_space_group_symop_operation_xyz
'x, y, z'
'-x+1/2, y+1/2, -z+1/2'
'-x, -y, -z'
'x-1/2, -y-1/2, z-1/2'

loop_
_atom_site_label
_atom_site_type_symbol
_atom_site_fract_x
_atom_site_fract_y
_atom_site_fract_z
_atom_site_U_iso_or_equiv
_atom_site_adp_type
_atom_site_occupancy
_atom_site_site_symmetry_order
_atom_site_calc_flag
_atom_site_refinement_flags_posn
_atom_site_refinement_flags_adp
_atom_site_refinement_flags_occupancy
Pd1 Pd 0.5000 0.5000 1.0000 0.01011(8) Uani 1 2 d S . P
Br1 Br 0.72698(4) 0.55929(2) 0.95665(3) 0.02096(9) Uani 1 1 d . . .
O1 O 0.1749(3) 0.66283(10) 0.8967(2) 0.0244(5) Uani 1 1 d . . .
O2 O 0.0765(3) 0.74859(12) 0.8326(3) 0.0393(7) Uani 1 1 d . . .
N1 N 0.4791(3) 0.43211(10) 0.7504(2) 0.0106(5) Uani 1 1 d . . .
N2 N 0.3663(3) 0.51528(10) 0.7252(2) 0.0118(5) Uani 1 1 d . . .
C1 C 0.4507(3) 0.48157(13) 0.8119(3) 0.0119(6) Uani 1 1 d . . .
C2 C 0.4133(3) 0.43397(13) 0.6229(3) 0.0115(6) Uani 1 1 d . . .
C3 C 0.4126(3) 0.39461(13) 0.5225(3) 0.0138(6) Uani 1 1 d . . .
H3 H 0.4629 0.3583 0.5330 0.017 Uiso 1 1 calc R U .
C4 C 0.3348(4) 0.41126(14) 0.4067(3) 0.0154(6) Uani 1 1 d . . .
H4 H 0.3320 0.3857 0.3357 0.018 Uiso 1 1 calc R U .
C5 C 0.2605(4) 0.46451(14) 0.3914(3) 0.0164(7) Uani 1 1 d . . .
H5 H 0.2077 0.4741 0.3104 0.020 Uiso 1 1 calc R U .
C6 C 0.2614(3) 0.50392(14) 0.4913(3) 0.0139(6) Uani 1 1 d . . .
H6 H 0.2107 0.5402 0.4810 0.017 Uiso 1 1 calc R U .
C7 C 0.3406(3) 0.48723(13) 0.6071(3) 0.0125(6) Uani 1 1 d . . .
C8 C 0.5702(3) 0.38353(13) 0.8075(3) 0.0135(6) Uani 1 1 d . . .
H8A H 0.5097 0.3476 0.7897 0.016 Uiso 1 1 calc R U .
H8B H 0.5847 0.3886 0.9018 0.016 Uiso 1 1 calc R U .
C9 C 0.7307(3) 0.37835(13) 0.7549(3) 0.0139(6) Uani 1 1 d . . .
C10 C 0.7580(4) 0.33747(14) 0.6618(3) 0.0182(7) Uani 1 1 d . . .
H10 H 0.6772 0.3106 0.6357 0.022 Uiso 1 1 calc R U .
C11 C 0.9013(4) 0.33561(15) 0.6069(3) 0.0243(8) Uani 1 1 d . . .
H11 H 0.9180 0.3080 0.5425 0.029 Uiso 1 1 calc R U .
C12 C 1.0206(4) 0.37397(16) 0.6458(3) 0.0268(8) Uani 1 1 d . . .
H12 H 1.1184 0.3733 0.6069 0.032 Uiso 1 1 calc R U .
C13 C 0.9973(4) 0.41325(15) 0.7412(3) 0.0215(7) Uani 1 1 d . . .
H13 H 1.0805 0.4388 0.7698 0.026 Uiso 1 1 calc R U .
C14 C 0.8539(4) 0.41571(14) 0.7954(3) 0.0167(7) Uani 1 1 d . . .
H14 H 0.8388 0.4431 0.8608 0.020 Uiso 1 1 calc R U .
C15 C 0.3124(4) 0.57370(13) 0.7500(3) 0.0151(6) Uani 1 1 d . . .
H15A H 0.3248 0.5979 0.6735 0.018 Uiso 1 1 calc R U .
H15B H 0.3795 0.5902 0.8230 0.018 Uiso 1 1 calc R U .
C16 C 0.1404(4) 0.57453(14) 0.7810(3) 0.0207(7) Uani 1 1 d . . .
H16A H 0.0748 0.5541 0.7125 0.025 Uiso 1 1 calc R U .
H16B H 0.1301 0.5540 0.8629 0.025 Uiso 1 1 calc R U .
C17 C 0.0794(4) 0.63523(15) 0.7921(4) 0.0254(8) Uani 1 1 d . . .
H17A H 0.0890 0.6563 0.7108 0.031 Uiso 1 1 calc R U .
H17B H -0.0338 0.6348 0.8104 0.031 Uiso 1 1 calc R U .
C18 C 0.1647(4) 0.71974(15) 0.9043(4) 0.0261(8) Uani 1 1 d . . .
C19 C 0.2755(5) 0.74268(16) 1.0126(4) 0.0325(9) Uani 1 1 d . . .
H19A H 0.2761 0.7847 1.0094 0.049 Uiso 1 1 calc R U .
H19B H 0.3830 0.7282 1.0040 0.049 Uiso 1 1 calc R U .
H19C H 0.2394 0.7301 1.0949 0.049 Uiso 1 1 calc R U .
N1S N 0.4462(6) 0.71050(18) 0.6902(5) 0.0662(13) Uani 1 1 d . . .
C1S C 0.3843(6) 0.7482(2) 0.6364(5) 0.0472(12) Uani 1 1 d . . .
C2S C 0.3069(6) 0.7963(2) 0.5700(5) 0.0592(14) Uani 1 1 d . . .
H2S1 H 0.2111 0.8066 0.6119 0.089 Uiso 1 1 calc R U .
H2S2 H 0.2776 0.7858 0.4803 0.089 Uiso 1 1 calc R U .
H2S3 H 0.3796 0.8291 0.5729 0.089 Uiso 1 1 calc R U .

loop_
_atom_site_aniso_label
_atom_site_aniso_U_11
_atom_site_aniso_U_22
_atom_site_aniso_U_33
_atom_site_aniso_U_23
_atom_site_aniso_U_13
_atom_site_aniso_U_12
Pd1 0.01159(15) 0.01194(16) 0.00668(14) -0.00152(13) -0.00007(11) -0.00066(13)
Br1 0.02257(18) 0.0277(2) 0.01291(16) -0.00389(13) 0.00352(12) -0.01094(14)
O1 0.0315(14) 0.0174(13) 0.0253(13) -0.0006(10) 0.0078(11) 0.0035(10)
O2 0.0364(16) 0.0255(15) 0.0556(18) 0.0043(13) 0.0018(14) 0.0124(12)
N1 0.0098(12) 0.0137(13) 0.0083(11) -0.0006(10) -0.0001(9) 0.0008(10)
N2 0.0131(13) 0.0119(13) 0.0099(12) -0.0024(10) -0.0015(10) 0.0008(10)
C1 0.0083(14) 0.0149(16) 0.0130(14) -0.0009(12) 0.0025(11) -0.0019(11)
C2 0.0098(14) 0.0176(16) 0.0074(13) -0.0001(12) 0.0021(11) -0.0021(12)
C3 0.0125(15) 0.0151(17) 0.0141(15) -0.0030(12) 0.0027(12) -0.0029(12)
C4 0.0147(15) 0.0215(18) 0.0101(14) -0.0036(12) 0.0024(12) -0.0053(13)
C5 0.0144(15) 0.0259(19) 0.0087(14) 0.0002(13) -0.0016(11) -0.0063(13)
C6 0.0130(14) 0.0150(16) 0.0134(14) 0.0042(13) -0.0011(11) -0.0009(13)
C7 0.0127(14) 0.0148(17) 0.0101(14) -0.0008(11) 0.0013(11) -0.0043(11)
C8 0.0159(15) 0.0126(16) 0.0119(14) 0.0012(12) 0.0007(11) 0.0024(12)
C9 0.0156(15) 0.0138(16) 0.0121(14) 0.0034(12) -0.0006(11) 0.0024(12)
C10 0.0156(16) 0.0175(17) 0.0215(16) -0.0042(13) 0.0021(13) -0.0005(13)
C11 0.0213(18) 0.027(2) 0.0253(18) -0.0096(15) 0.0072(14) 0.0035(15)
C12 0.0143(17) 0.035(2) 0.0316(19) -0.0036(17) 0.0082(14) -0.0007(15)
C13 0.0164(16) 0.0236(19) 0.0241(18) 0.0002(15) -0.0012(13) -0.0041(14)
C14 0.0192(16) 0.0161(17) 0.0145(15) 0.0003(13) -0.0019(12) 0.0006(13)
C15 0.0174(16) 0.0132(16) 0.0144(15) -0.0013(12) 0.0006(12) 0.0004(12)
C16 0.0217(17) 0.0183(18) 0.0227(17) -0.0005(14) 0.0056(14) -0.0019(14)
C17 0.0190(17) 0.022(2) 0.035(2) -0.0025(15) 0.0033(15) 0.0036(14)
C18 0.0257(19) 0.0170(19) 0.038(2) 0.0011(16) 0.0147(16) 0.0035(15)
C19 0.037(2) 0.019(2) 0.043(2) 0.0003(17) 0.0115(18) -0.0004(16)
N1S 0.074(3) 0.034(3) 0.095(4) 0.004(2) 0.038(3) 0.002(2)
C1S 0.050(3) 0.032(3) 0.063(3) -0.013(2) 0.026(2) -0.005(2)
C2S 0.068(4) 0.040(3) 0.072(4) -0.007(3) 0.021(3) 0.006(3)

loop_
_atom_type_symbol
_atom_type_description
_atom_type_scat_dispersion_real
_atom_type_scat_dispersion_imag
_atom_type_scat_source
C C 0.0033 0.0016 'International Tables Vol C Tables 4.2.6.8 and 6.1.1.4'
H H 0.0000 0.0000 'International Tables Vol C Tables 4.2.6.8 and 6.1.1.4'
N N 0.0061 0.0033 'International Tables Vol C Tables 4.2.6.8 and 6.1.1.4'
O O 0.0106 0.0060 'International Tables Vol C Tables 4.2.6.8 and 6.1.1.4'
Br Br -0.2901 2.4595 'International Tables Vol C Tables 4.2.6.8 and 6.1.1.4'
Pd Pd -0.9988 1.0072 'International Tables Vol C Tables 4.2.6.8 and 6.1.1.4'

loop_
_geom_angle_atom_site_label_1
_geom_angle_atom_site_label_2
_geom_angle_atom_site_label_3
_geom_angle
_geom_angle_site_symmetry_1
_geom_angle_site_symmetry_3
C1 Pd1 C1 180.0 . 3_667
C1 Pd1 Br1 92.49(8) . .
C1 Pd1 Br1 87.51(8) 3_667 .
C1 Pd1 Br1 87.51(8) . 3_667
C1 Pd1 Br1 92.49(8) 3_667 3_667
Br1 Pd1 Br1 180.0 . 3_667
C18 O1 C17 116.8(3) . .
C1 N1 C2 110.7(2) . .
C1 N1 C8 125.0(2) . .
C2 N1 C8 124.3(2) . .
C1 N2 C7 110.7(2) . .
C1 N2 C15 125.0(2) . .
C7 N2 C15 124.3(2) . .
N1 C1 N2 106.3(2) . .
N1 C1 Pd1 127.8(2) . .
N2 C1 Pd1 125.5(2) . .
C7 C2 C3 121.6(3) . .
C7 C2 N1 106.1(2) . .
C3 C2 N1 132.2(3) . .
C4 C3 C2 116.5(3) . .
C4 C3 H3 121.8 . .
C2 C3 H3 121.8 . .
C3 C4 C5 121.8(3) . .
C3 C4 H4 119.1 . .
C5 C4 H4 119.1 . .
C6 C5 C4 121.8(3) . .
C6 C5 H5 119.1 . .
C4 C5 H5 119.1 . .
C5 C6 C7 116.2(3) . .
C5 C6 H6 121.9 . .
C7 C6 H6 121.9 . .
C2 C7 C6 122.1(3) . .
C2 C7 N2 106.1(2) . .
C6 C7 N2 131.8(3) . .
N1 C8 C9 111.8(2) . .
N1 C8 H8A 109.3 . .
C9 C8 H8A 109.3 . .
N1 C8 H8B 109.3 . .
C9 C8 H8B 109.3 . .
H8A C8 H8B 107.9 . .
C10 C9 C14 118.5(3) . .
C10 C9 C8 120.9(3) . .
C14 C9 C8 120.6(3) . .
C11 C10 C9 120.7(3) . .
C11 C10 H10 119.6 . .
C9 C10 H10 119.6 . .
C10 C11 C12 120.0(3) . .
C10 C11 H11 120.0 . .
C12 C11 H11 120.0 . .
C13 C12 C11 119.9(3) . .
C13 C12 H12 120.0 . .
C11 C12 H12 120.0 . .
C12 C13 C14 120.3(3) . .
C12 C13 H13 119.8 . .
C14 C13 H13 119.8 . .
C13 C14 C9 120.5(3) . .
C13 C14 H14 119.7 . .
C9 C14 H14 119.7 . .
N2 C15 C16 111.5(3) . .
N2 C15 H15A 109.3 . .
C16 C15 H15A 109.3 . .
N2 C15 H15B 109.3 . .
C16 C15 H15B 109.3 . .
H15A C15 H15B 108.0 . .
C17 C16 C15 111.5(3) . .
C17 C16 H16A 109.3 . .
C15 C16 H16A 109.3 . .
C17 C16 H16B 109.3 . .
C15 C16 H16B 109.3 . .
H16A C16 H16B 108.0 . .
O1 C17 C16 107.4(3) . .
O1 C17 H17A 110.2 . .
C16 C17 H17A 110.2 . .
O1 C17 H17B 110.2 . .
C16 C17 H17B 110.2 . .
H17A C17 H17B 108.5 . .
O2 C18 O1 123.6(4) . .
O2 C18 C19 125.4(3) . .
O1 C18 C19 111.0(3) . .
C18 C19 H19A 109.5 . .
C18 C19 H19B 109.5 . .
H19A C19 H19B 109.5 . .
C18 C19 H19C 109.5 . .
H19A C19 H19C 109.5 . .
H19B C19 H19C 109.5 . .
N1S C1S C2S 179.1(6) . .
C1S C2S H2S1 109.5 . .
C1S C2S H2S2 109.5 . .
H2S1 C2S H2S2 109.5 . .
C1S C2S H2S3 109.5 . .
H2S1 C2S H2S3 109.5 . .
H2S2 C2S H2S3 109.5 . .

loop_
_geom_bond_atom_site_label_1
_geom_bond_atom_site_label_2
_geom_bond_distance
_geom_bond_site_symmetry_2
Pd1 C1 2.020(3) .
Pd1 C1 2.020(3) 3_667
Pd1 Br1 2.4359(3) .
Pd1 Br1 2.4360(3) 3_667
O1 C18 1.332(4) .
O1 C17 1.454(4) .
O2 C18 1.216(4) .
N1 C1 1.351(4) .
N1 C2 1.401(4) .
N1 C8 1.468(4) .
N2 C1 1.357(4) .
N2 C7 1.397(4) .
N2 C15 1.466(4) .
C2 C7 1.389(4) .
C2 C3 1.393(4) .
C3 C4 1.385(4) .
C3 H3 0.9500 .
C4 C5 1.395(5) .
C4 H4 0.9500 .
C5 C6 1.390(4) .
C5 H5 0.9500 .
C6 C7 1.390(4) .
C6 H6 0.9500 .
C8 C9 1.508(4) .
C8 H8A 0.9900 .
C8 H8B 0.9900 .
C9 C10 1.394(4) .
C9 C14 1.396(4) .
C10 C11 1.382(4) .
C10 H10 0.9500 .
C11 C12 1.383(5) .
C11 H11 0.9500 .
C12 C13 1.379(5) .
C12 H12 0.9500 .
C13 C14 1.380(4) .
C13 H13 0.9500 .
C14 H14 0.9500 .
C15 C16 1.515(4) .
C15 H15A 0.9900 .
C15 H15B 0.9900 .
C16 C17 1.513(5) .
C16 H16A 0.9900 .
C16 H16B 0.9900 .
C17 H17A 0.9900 .
C17 H17B 0.9900 .
C18 C19 1.507(5) .
C19 H19A 0.9800 .
C19 H19B 0.9800 .
C19 H19C 0.9800 .
N1S C1S 1.146(6) .
C1S C2S 1.447(7) .
C2S H2S1 0.9800 .
C2S H2S2 0.9800 .
C2S H2S3 0.9800 .
